data_4511268
loop_
_publ_author_name
'Dur\'a, Gema'
'Carri\'on, M. Carmen'
'Jal\'on, F\'elix A.'
'Rodr\'iguez, Ana M.'
'Manzano, Blanca R.'

_publ_section_title
;
 Metal Supramolecular Frameworks with Silver and Ditopic
 Bis(pyrazolyl)methane Ligands: Effect of the Anions and Ligand
 Substitution
;
_journal_issue 7
_journal_name_full 'Crystal Growth &amp; Design'
_journal_page_first 3510
_journal_paper_doi 10.1021/cg5004484
_journal_volume 14
_journal_year 2014
_chemical_formula_moiety 'C32 H38 Ag2 N12 O6'
_chemical_formula_sum 'C32 H38 Ag2 N12 O6'
_chemical_formula_weight 902.48
_chemical_name_systematic
;
 ?
;
_space_group_IT_number 14
_symmetry_cell_setting monoclinic
_symmetry_space_group_name_Hall '-P 2ybc'
_symmetry_space_group_name_H-M 'P 1 21/c 1'
_atom_sites_solution_hydrogens geom
_atom_sites_solution_primary direct
_atom_sites_solution_secondary difmap
_audit_creation_method SHELXL-97
_cell_angle_alpha 90.00
_cell_angle_beta 99.5270(10)
_cell_angle_gamma 90.00
_cell_formula_units_Z 2
_cell_length_a 8.88410(10)
_cell_length_b 18.3185(2)
_cell_length_c 12.7543(2)
_cell_measurement_reflns_used 2281
_cell_measurement_temperature 230(2)
_cell_measurement_theta_max 26.022
_cell_measurement_theta_min 2.577
_cell_volume 2047.05(5)
_computing_cell_refinement 'Bruker SAINT'
_computing_data_collection 'Bruker APEX'
_computing_data_reduction 'Bruker SAINT, SADABS, XPREP'
_computing_molecular_graphics 'WINGX v2013.3 (Farrugia, 2013)'
_computing_publication_material 'WINGX v2013.3 (Farrugia, 2013)'
_computing_structure_refinement 'SHELXL-97 (Sheldrick, 1997)'
_computing_structure_solution 'SHELXS-97 (Sheldrick, 1990)'
_diffrn_ambient_temperature 230(2)
_diffrn_measured_fraction_theta_full 0.993
_diffrn_measured_fraction_theta_max 0.993
_diffrn_measurement_device_type 'CCD area detector'
_diffrn_measurement_method 'omega and phi scans'
_diffrn_radiation_monochromator graphite
_diffrn_radiation_source 'fine-focus sealed tube'
_diffrn_radiation_type MoK\a
_diffrn_radiation_wavelength 0.71073
_diffrn_reflns_av_R_equivalents 0.0541
_diffrn_reflns_av_sigmaI/netI 0.0597
_diffrn_reflns_limit_h_max 12
_diffrn_reflns_limit_h_min -12
_diffrn_reflns_limit_k_max 24
_diffrn_reflns_limit_k_min -26
_diffrn_reflns_limit_l_max 18
_diffrn_reflns_limit_l_min -18
_diffrn_reflns_number 21141
_diffrn_reflns_theta_full 30.56
_diffrn_reflns_theta_max 30.56
_diffrn_reflns_theta_min 1.96
_exptl_absorpt_coefficient_mu 1.010
_exptl_absorpt_correction_T_max 0.9326
_exptl_absorpt_correction_T_min 0.8312
_exptl_absorpt_correction_type multi-scan
_exptl_absorpt_process_details SADABS
_exptl_crystal_colour colourles
_exptl_crystal_density_diffrn 1.464
_exptl_crystal_density_method 'not measured'
_exptl_crystal_description prism
_exptl_crystal_F_000 912
_exptl_crystal_size_max 0.19
_exptl_crystal_size_mid 0.15
_exptl_crystal_size_min 0.07
_refine_diff_density_max 0.646
_refine_diff_density_min -0.660
_refine_diff_density_rms 0.080
_refine_ls_extinction_method none
_refine_ls_goodness_of_fit_ref 0.926
_refine_ls_hydrogen_treatment constr
_refine_ls_matrix_type full
_refine_ls_number_parameters 239
_refine_ls_number_reflns 6245
_refine_ls_number_restraints 0
_refine_ls_restrained_S_all 0.926
_refine_ls_R_factor_all 0.0802
_refine_ls_R_factor_gt 0.0449
_refine_ls_shift/su_max 0.021
_refine_ls_shift/su_mean 0.000
_refine_ls_structure_factor_coef Fsqd
_refine_ls_weighting_details 'calc w=1/[\s^2^(Fo^2^)+(0.0451P)^2^+0.0000P] where P=(Fo^2^+2Fc^2^)/3'
_refine_ls_weighting_scheme calc
_refine_ls_wR_factor_gt 0.0927
_refine_ls_wR_factor_ref 0.1033
_reflns_number_gt 3807
_reflns_number_total 6245
_reflns_threshold_expression >2sigma(I)
_cod_data_source_file cg5004484_si_002.cif
_cod_data_source_block 5
_cod_depositor_comments 'Adding full bibliography for 4511266--4511274.cif.'
_cod_original_sg_symbol_H-M P21/c
_cod_database_code 4511268

loop_
_symmetry_equiv_pos_as_xyz
'x, y, z'
'-x, y+1/2, -z+1/2'
'-x, -y, -z'
'x, -y-1/2, z-1/2'

loop_
_atom_site_label
_atom_site_type_symbol
_atom_site_fract_x
_atom_site_fract_y
_atom_site_fract_z
_atom_site_U_iso_or_equiv
_atom_site_adp_type
_atom_site_occupancy
_atom_site_symmetry_multiplicity
_atom_site_calc_flag
_atom_site_refinement_flags
Ag1 Ag 0.10036(3) 0.537886(12) 0.781210(18) 0.04726(10) Uani 1 1 d .
N1 N 0.2081(3) 0.37323(12) 0.74298(18) 0.0381(5) Uani 1 1 d .
N2 N 0.2648(3) 0.44230(13) 0.74967(19) 0.0384(5) Uani 1 1 d .
N3 N -0.0503(3) 0.39653(12) 0.66483(17) 0.0361(5) Uani 1 1 d .
N4 N -0.0799(3) 0.46978(12) 0.66945(18) 0.0383(5) Uani 1 1 d .
N5 N 0.0500(3) 0.58201(12) 0.93957(17) 0.0382(5) Uani 1 1 d .
N6 N 0.1982(3) 0.69255(14) 0.74379(19) 0.0472(6) Uani 1 1 d .
O1 O 0.2847(3) 0.63913(13) 0.7627(2) 0.0738(8) Uani 1 1 d .
O2 O 0.0597(3) 0.68175(13) 0.72103(18) 0.0628(6) Uani 1 1 d .
O3 O 0.2499(3) 0.75441(13) 0.7486(2) 0.0822(8) Uani 1 1 d .
C1 C 0.3160(4) 0.32369(18) 0.7296(3) 0.0528(8) Uani 1 1 d .
C2 C 0.4452(4) 0.3626(2) 0.7265(3) 0.0581(9) Uani 1 1 d .
H2 H 0.5394 0.3439 0.7170 0.070 Uiso 1 1 calc R
C3 C 0.4104(3) 0.43563(18) 0.7402(2) 0.0468(7) Uani 1 1 d .
C4 C 0.5116(4) 0.5008(2) 0.7439(4) 0.0727(11) Uani 1 1 d .
H4A H 0.4510 0.5444 0.7411 0.109 Uiso 1 1 calc R
H4B H 0.5650 0.4998 0.6843 0.109 Uiso 1 1 calc R
H4C H 0.5840 0.5003 0.8088 0.109 Uiso 1 1 calc R
C5 C 0.2864(5) 0.24251(19) 0.7247(4) 0.0859(14) Uani 1 1 d .
H5A H 0.2759 0.2263 0.6523 0.129 Uiso 1 1 calc R
H5B H 0.1942 0.2321 0.7519 0.129 Uiso 1 1 calc R
H5C H 0.3703 0.2175 0.7668 0.129 Uiso 1 1 calc R
C6 C -0.1610(3) 0.48612(17) 0.5755(2) 0.0421(7) Uani 1 1 d .
C7 C -0.1824(4) 0.42386(19) 0.5112(2) 0.0529(8) Uani 1 1 d .
H7 H -0.2358 0.4213 0.4421 0.063 Uiso 1 1 calc R
C8 C -0.1108(4) 0.36806(17) 0.5683(2) 0.0452(7) Uani 1 1 d .
C9 C -0.2142(4) 0.56299(19) 0.5512(3) 0.0590(9) Uani 1 1 d .
H9A H -0.1673 0.5948 0.6071 0.088 Uiso 1 1 calc R
H9B H -0.3232 0.5652 0.5461 0.088 Uiso 1 1 calc R
H9C H -0.1862 0.5781 0.4850 0.088 Uiso 1 1 calc R
C10 C -0.0866(5) 0.29074(18) 0.5383(3) 0.0669(11) Uani 1 1 d .
H10A H -0.0944 0.2594 0.5975 0.100 Uiso 1 1 calc R
H10B H 0.0129 0.2858 0.5191 0.100 Uiso 1 1 calc R
H10C H -0.1628 0.2773 0.4790 0.100 Uiso 1 1 calc R
C11 C 0.0495(3) 0.36152(15) 0.7512(2) 0.0354(6) Uani 1 1 d .
H11 H 0.0309 0.3089 0.7437 0.042 Uiso 1 1 calc R
C12 C 0.0148(3) 0.38329(13) 0.85981(19) 0.0316(6) Uani 1 1 d .
C13 C -0.1329(3) 0.39366(15) 0.8767(2) 0.0374(6) Uani 1 1 d .
H13 H -0.2136 0.3892 0.8205 0.045 Uiso 1 1 calc R
C14 C 0.1294(3) 0.38877(15) 0.9469(2) 0.0374(6) Uani 1 1 d .
H14 H 0.2306 0.3807 0.9400 0.045 Uiso 1 1 calc R
C15 C 0.1609(3) 0.58950(15) 1.0235(2) 0.0410(7) Uani 1 1 d .
H15 H 0.2615 0.5830 1.0138 0.049 Uiso 1 1 calc R
C16 C -0.0910(4) 0.59360(15) 0.9557(2) 0.0410(7) Uani 1 1 d .
H16 H -0.1694 0.5896 0.8978 0.049 Uiso 1 1 calc R

loop_
_atom_site_aniso_label
_atom_site_aniso_U_11
_atom_site_aniso_U_22
_atom_site_aniso_U_33
_atom_site_aniso_U_23
_atom_site_aniso_U_13
_atom_site_aniso_U_12
Ag1 0.06654(18) 0.03381(14) 0.04329(14) -0.00606(10) 0.01453(11) -0.00337(11)
N1 0.0382(13) 0.0355(13) 0.0414(13) -0.0066(10) 0.0092(10) 0.0043(11)
N2 0.0360(13) 0.0354(13) 0.0458(13) 0.0008(10) 0.0125(10) 0.0001(10)
N3 0.0412(13) 0.0345(13) 0.0325(11) -0.0051(10) 0.0051(10) -0.0036(11)
N4 0.0399(13) 0.0361(13) 0.0379(12) 0.0029(10) 0.0034(10) 0.0022(10)
N5 0.0516(15) 0.0316(13) 0.0318(12) 0.0020(9) 0.0080(10) -0.0009(11)
N6 0.0650(19) 0.0378(15) 0.0399(14) 0.0018(11) 0.0117(13) -0.0028(14)
O1 0.0683(17) 0.0436(14) 0.110(2) 0.0036(14) 0.0177(15) 0.0124(13)
O2 0.0604(16) 0.0659(16) 0.0593(15) 0.0003(12) 0.0022(12) -0.0118(13)
O3 0.088(2) 0.0354(14) 0.122(2) 0.0073(14) 0.0141(17) -0.0198(13)
C1 0.049(2) 0.0458(19) 0.062(2) -0.0141(15) 0.0065(16) 0.0087(16)
C2 0.0354(17) 0.058(2) 0.081(3) -0.0148(18) 0.0099(16) 0.0138(16)
C3 0.0357(16) 0.0489(18) 0.0563(19) -0.0021(14) 0.0088(14) 0.0050(14)
C4 0.040(2) 0.066(3) 0.116(3) 0.006(2) 0.023(2) -0.0009(19)
C5 0.071(3) 0.043(2) 0.141(4) -0.027(2) 0.010(3) 0.014(2)
C6 0.0366(16) 0.0510(18) 0.0391(15) 0.0093(13) 0.0073(12) -0.0009(14)
C7 0.057(2) 0.068(2) 0.0310(15) -0.0019(15) 0.0009(14) -0.0088(17)
C8 0.0541(19) 0.0512(19) 0.0304(14) -0.0039(13) 0.0076(13) -0.0094(15)
C9 0.054(2) 0.063(2) 0.058(2) 0.0154(17) 0.0054(16) 0.0107(18)
C10 0.107(3) 0.051(2) 0.0428(18) -0.0151(15) 0.0110(19) -0.011(2)
C11 0.0398(16) 0.0276(13) 0.0384(14) -0.0048(11) 0.0056(12) -0.0002(12)
C12 0.0401(15) 0.0235(13) 0.0305(13) -0.0001(10) 0.0037(11) 0.0021(11)
C13 0.0410(16) 0.0361(15) 0.0343(14) -0.0042(12) 0.0038(12) -0.0030(13)
C14 0.0353(15) 0.0373(15) 0.0387(14) 0.0012(12) 0.0037(12) 0.0025(12)
C15 0.0398(16) 0.0410(16) 0.0433(16) 0.0005(13) 0.0099(13) -0.0031(13)
C16 0.0500(18) 0.0362(15) 0.0330(14) 0.0044(12) -0.0046(13) -0.0023(14)

loop_
_atom_type_symbol
_atom_type_description
_atom_type_scat_dispersion_real
_atom_type_scat_dispersion_imag
_atom_type_scat_source
C C 0.0033 0.0016 'International Tables Vol C Tables 4.2.6.8 and 6.1.1.4'
H H 0.0000 0.0000 'International Tables Vol C Tables 4.2.6.8 and 6.1.1.4'
N N 0.0061 0.0033 'International Tables Vol C Tables 4.2.6.8 and 6.1.1.4'
O O 0.0106 0.0060 'International Tables Vol C Tables 4.2.6.8 and 6.1.1.4'
Ag Ag -0.8971 1.1015 'International Tables Vol C Tables 4.2.6.8 and 6.1.1.4'

loop_
_geom_angle_atom_site_label_1
_geom_angle_atom_site_label_2
_geom_angle_atom_site_label_3
_geom_angle
_geom_angle_site_symmetry_1
_geom_angle_site_symmetry_3
N5 Ag1 N4 121.06(9) . .
N5 Ag1 N2 129.08(8) . .
N4 Ag1 N2 83.12(8) . .
N5 Ag1 O1 92.74(9) . .
N4 Ag1 O1 137.14(9) . .
N2 Ag1 O1 95.75(8) . .
C1 N1 N2 111.7(2) . .
C1 N1 C11 129.0(3) . .
N2 N1 C11 119.3(2) . .
C3 N2 N1 105.4(2) . .
C3 N2 Ag1 136.6(2) . .
N1 N2 Ag1 117.92(16) . .
C8 N3 N4 111.3(2) . .
C8 N3 C11 128.3(2) . .
N4 N3 C11 120.0(2) . .
C6 N4 N3 105.2(2) . .
C6 N4 Ag1 130.50(19) . .
N3 N4 Ag1 115.77(16) . .
C16 N5 C15 116.8(2) . .
C16 N5 Ag1 121.58(19) . .
C15 N5 Ag1 121.17(19) . .
O3 N6 O2 120.9(3) . .
O3 N6 O1 120.4(3) . .
O2 N6 O1 118.7(3) . .
N6 O1 Ag1 102.0(2) . .
N1 C1 C2 105.8(3) . .
N1 C1 C5 123.0(3) . .
C2 C1 C5 131.1(3) . .
C1 C2 C3 107.1(3) . .
N2 C3 C2 110.0(3) . .
N2 C3 C4 121.1(3) . .
C2 C3 C4 129.0(3) . .
N4 C6 C7 110.3(3) . .
N4 C6 C9 120.2(3) . .
C7 C6 C9 129.5(3) . .
C8 C7 C6 107.1(3) . .
C7 C8 N3 106.1(3) . .
C7 C8 C10 130.9(3) . .
N3 C8 C10 122.9(3) . .
N3 C11 N1 111.2(2) . .
N3 C11 C12 112.7(2) . .
N1 C11 C12 112.0(2) . .
C13 C12 C14 117.3(2) . .
C13 C12 C11 121.4(2) . .
C14 C12 C11 121.2(2) . .
C15 C13 C12 120.0(3) 3_567 .
C16 C14 C12 118.8(3) 3_567 .
N5 C15 C13 122.9(3) . 3_567
N5 C16 C14 124.1(3) . 3_567

loop_
_geom_bond_atom_site_label_1
_geom_bond_atom_site_label_2
_geom_bond_distance
_geom_bond_site_symmetry_2
Ag1 N5 2.287(2) .
Ag1 N4 2.323(2) .
Ag1 N2 2.357(2) .
Ag1 O1 2.511(3) .
N1 C1 1.351(4) .
N1 N2 1.359(3) .
N1 C11 1.446(3) .
N2 C3 1.324(4) .
N3 C8 1.362(3) .
N3 N4 1.370(3) .
N3 C11 1.445(3) .
N4 C6 1.327(3) .
N5 C16 1.320(4) .
N5 C15 1.336(3) .
N6 O3 1.221(3) .
N6 O2 1.232(3) .
N6 O1 1.243(3) .
C1 C2 1.358(5) .
C1 C5 1.510(5) .
C2 C3 1.391(5) .
C3 C4 1.492(5) .
C6 C7 1.399(4) .
C6 C9 1.501(4) .
C7 C8 1.352(4) .
C8 C10 1.492(4) .
C11 C12 1.521(4) .
C12 C13 1.378(4) .
C12 C14 1.380(4) .
C13 C15 1.372(4) 3_567
C14 C16 1.380(4) 3_567
C15 C13 1.372(4) 3_567
C16 C14 1.380(4) 3_567

loop_
_platon_squeeze_void_nr
_platon_squeeze_void_average_x
_platon_squeeze_void_average_y
_platon_squeeze_void_average_z
_platon_squeeze_void_volume
_platon_squeeze_void_count_electrons
_platon_squeeze_void_content
1 0.500 0.000 0.500 162 33 ' '
2 0.500 0.500 1.000 162 33 ' '
